data_4122306
loop_
_publ_author_name
'Yang, Haifeng'
'Gabba\"i, Fran\,cois P'

_publ_section_title
;
 Solution and Solid-State Photoreductive Elimination of Chlorine by
 Irradiation of a [PtSb](VII) Complex.
;
_journal_issue 31
_journal_name_full 'Journal of the American Chemical Society'
_journal_page_first 10866
_journal_page_last 10869
_journal_paper_doi 10.1021/ja5056164
_journal_volume 136
_journal_year 2014
_chemical_formula_sum 'C36 H28 Cl3 P2 Pt Sb'
_chemical_formula_weight 945.71
_chemical_name_systematic
; 
 ? 
;
_space_group_IT_number 14
_symmetry_space_group_name_Hall '-P 2yn'
_symmetry_space_group_name_H-M 'P 1 21/n 1'
_atom_sites_solution_hydrogens geom
_atom_sites_solution_primary direct
_atom_sites_solution_secondary difmap
_audit_creation_method SHELXL-97
_cell_angle_alpha 90.00
_cell_angle_beta 93.8660(10)
_cell_angle_gamma 90.00
_cell_formula_units_Z 4
_cell_length_a 14.7230(15)
_cell_length_b 12.8193(13)
_cell_length_c 17.7642(19)
_cell_measurement_temperature 106(2)
_cell_volume 3345.2(6)
_computing_structure_refinement 'SHELXL-97 (Sheldrick, 2008)'
_computing_structure_solution 'SHELXS-97 (Sheldrick, 2008)'
_diffrn_ambient_temperature 106(2)
_diffrn_measured_fraction_theta_full 0.967
_diffrn_measured_fraction_theta_max 0.967
_diffrn_radiation_monochromator graphite
_diffrn_radiation_source 'fine-focus sealed tube'
_diffrn_radiation_type MoK\a
_diffrn_radiation_wavelength 0.71073
_diffrn_reflns_av_R_equivalents 0.0692
_diffrn_reflns_av_sigmaI/netI 0.0615
_diffrn_reflns_limit_h_max 19
_diffrn_reflns_limit_h_min -19
_diffrn_reflns_limit_k_max 16
_diffrn_reflns_limit_k_min -16
_diffrn_reflns_limit_l_max 22
_diffrn_reflns_limit_l_min -23
_diffrn_reflns_number 37755
_diffrn_reflns_theta_full 28.32
_diffrn_reflns_theta_max 28.32
_diffrn_reflns_theta_min 1.74
_exptl_absorpt_coefficient_mu 5.346
_exptl_absorpt_correction_T_max 0.4817
_exptl_absorpt_correction_T_min 0.4145
_exptl_crystal_density_diffrn 1.878
_exptl_crystal_density_method 'not measured'
_exptl_crystal_F_000 1816
_exptl_crystal_size_max 0.20
_exptl_crystal_size_mid 0.20
_exptl_crystal_size_min 0.16
_refine_diff_density_max 1.150
_refine_diff_density_min -0.929
_refine_diff_density_rms 0.192
_refine_ls_extinction_method none
_refine_ls_goodness_of_fit_ref 1.039
_refine_ls_hydrogen_treatment mixed
_refine_ls_matrix_type full
_refine_ls_number_parameters 388
_refine_ls_number_reflns 8063
_refine_ls_number_restraints 0
_refine_ls_restrained_S_all 1.039
_refine_ls_R_factor_all 0.0543
_refine_ls_R_factor_gt 0.0357
_refine_ls_shift/su_max 0.002
_refine_ls_shift/su_mean 0.000
_refine_ls_structure_factor_coef Fsqd
_refine_ls_weighting_details 'calc w=1/[\s^2^(Fo^2^)+(0.0433P)^2^+0.0000P] where P=(Fo^2^+2Fc^2^)/3'
_refine_ls_weighting_scheme calc
_refine_ls_wR_factor_gt 0.0780
_refine_ls_wR_factor_ref 0.0929
_reflns_number_gt 6385
_reflns_number_total 8063
_reflns_threshold_expression >2sigma(I)
_cod_data_source_file ja5056164_si_002.cif
_cod_data_source_block c:\users\hf\desktop\work\m
_cod_depositor_comments 'Adding full bibliography for 4122306--4122307.cif.'
_cod_original_sg_symbol_H-M 'P2(1)/n  '
_cod_database_code 4122306

loop_
_symmetry_equiv_pos_as_xyz
'x, y, z'
'-x+1/2, y+1/2, -z+1/2'
'-x, -y, -z'
'x-1/2, -y-1/2, z-1/2'

loop_
_atom_site_label
_atom_site_type_symbol
_atom_site_fract_x
_atom_site_fract_y
_atom_site_fract_z
_atom_site_U_iso_or_equiv
_atom_site_adp_type
_atom_site_occupancy
_atom_site_symmetry_multiplicity
_atom_site_calc_flag
_atom_site_refinement_flags
Pt1 Pt 0.960060(13) 0.801342(15) 0.194136(11) 0.01357(7) Uani 1 1 d .
Sb1 Sb 0.98516(2) 0.85555(3) 0.32560(2) 0.01586(9) Uani 1 1 d .
Cl1 Cl 1.05741(10) 1.03038(12) 0.32654(11) 0.0378(4) Uani 1 1 d .
Cl2 Cl 0.92501(10) 0.69712(11) 0.38845(9) 0.0258(3) Uani 1 1 d .
Cl3 Cl 0.93502(9) 0.73492(10) 0.07126(7) 0.0193(3) Uani 1 1 d .
P1 P 0.83503(9) 0.90928(11) 0.19125(8) 0.0154(3) Uani 1 1 d .
P2 P 1.09596(9) 0.71373(10) 0.21273(8) 0.0148(3) Uani 1 1 d .
C1 C 0.8611(4) 0.9291(4) 0.3501(3) 0.0206(12) Uani 1 1 d .
C2 C 0.8357(4) 0.9565(4) 0.4215(3) 0.0247(13) Uani 1 1 d .
H2 H 0.8776 0.9488 0.4642 0.030 Uiso 1 1 calc R
C3 C 0.7491(4) 0.9952(4) 0.4300(4) 0.0270(14) Uani 1 1 d .
H3 H 0.7315 1.0136 0.4788 0.032 Uiso 1 1 calc R
C4 C 0.6880(4) 1.0071(4) 0.3678(4) 0.0245(13) Uani 1 1 d .
H4 H 0.6286 1.0332 0.3740 0.029 Uiso 1 1 calc R
C5 C 0.7137(4) 0.9808(4) 0.2966(3) 0.0216(13) Uani 1 1 d .
H5 H 0.6716 0.9892 0.2541 0.026 Uiso 1 1 calc R
C6 C 0.8013(4) 0.9418(4) 0.2865(3) 0.0201(12) Uani 1 1 d .
C7 C 1.1150(4) 0.7957(4) 0.3607(3) 0.0189(12) Uani 1 1 d .
C8 C 1.1605(4) 0.8130(5) 0.4300(3) 0.0258(13) Uani 1 1 d .
H8 H 1.1345 0.8573 0.4656 0.031 Uiso 1 1 calc R
C9 C 1.2427(4) 0.7666(5) 0.4473(3) 0.0260(14) Uani 1 1 d .
H9 H 1.2733 0.7770 0.4955 0.031 Uiso 1 1 calc R
C10 C 1.2813(4) 0.7039(4) 0.3941(3) 0.0244(13) Uani 1 1 d .
H10 H 1.3387 0.6722 0.4061 0.029 Uiso 1 1 calc R
C11 C 1.2375(4) 0.6872(4) 0.3244(3) 0.0222(13) Uani 1 1 d .
H11 H 1.2650 0.6449 0.2883 0.027 Uiso 1 1 calc R
C12 C 1.1524(4) 0.7324(4) 0.3067(3) 0.0167(11) Uani 1 1 d .
C13 C 0.8600(4) 1.0314(4) 0.1460(3) 0.0176(12) Uani 1 1 d .
C14 C 0.8080(4) 1.1197(4) 0.1537(3) 0.0226(13) Uani 1 1 d .
H14 H 0.7598 1.1188 0.1867 0.027 Uiso 1 1 calc R
C15 C 0.8253(4) 1.2105(4) 0.1136(4) 0.0278(14) Uani 1 1 d .
H15 H 0.7887 1.2707 0.1190 0.033 Uiso 1 1 calc R
C16 C 0.8956(4) 1.2129(5) 0.0661(4) 0.0279(14) Uani 1 1 d .
H16 H 0.9073 1.2743 0.0384 0.033 Uiso 1 1 calc R
C17 C 0.9489(4) 1.1249(5) 0.0591(3) 0.0276(14) Uani 1 1 d .
H17 H 0.9980 1.1263 0.0271 0.033 Uiso 1 1 calc R
C18 C 0.9311(4) 1.0346(4) 0.0986(3) 0.0231(13) Uani 1 1 d .
H18 H 0.9678 0.9745 0.0930 0.028 Uiso 1 1 calc R
C19 C 0.7296(3) 0.8626(4) 0.1439(3) 0.0174(12) Uani 1 1 d .
C20 C 0.6794(4) 0.9192(5) 0.0899(4) 0.0299(15) Uani 1 1 d .
H20 H 0.7011 0.9846 0.0737 0.036 Uiso 1 1 calc R
C21 C 0.5973(4) 0.8806(5) 0.0594(4) 0.0370(17) Uani 1 1 d .
H21 H 0.5624 0.9201 0.0226 0.044 Uiso 1 1 calc R
C22 C 0.5659(4) 0.7851(5) 0.0821(4) 0.0368(17) Uani 1 1 d .
H22 H 0.5095 0.7589 0.0608 0.044 Uiso 1 1 calc R
C23 C 0.6153(4) 0.7279(5) 0.1350(4) 0.0335(16) Uani 1 1 d .
H23 H 0.5935 0.6621 0.1505 0.040 Uiso 1 1 calc R
C24 C 0.6980(4) 0.7664(5) 0.1663(4) 0.0265(14) Uani 1 1 d .
H24 H 0.7328 0.7266 0.2030 0.032 Uiso 1 1 calc R
C25 C 1.1784(4) 0.7615(4) 0.1504(3) 0.0182(12) Uani 1 1 d .
C26 C 1.1764(4) 0.8670(4) 0.1320(3) 0.0213(12) Uani 1 1 d .
H26 H 1.1303 0.9105 0.1500 0.026 Uiso 1 1 calc R
C27 C 1.2408(4) 0.9088(5) 0.0878(3) 0.0248(13) Uani 1 1 d .
H27 H 1.2395 0.9812 0.0763 0.030 Uiso 1 1 calc R
C28 C 1.3066(4) 0.8465(5) 0.0606(3) 0.0248(13) Uani 1 1 d .
H28 H 1.3499 0.8750 0.0291 0.030 Uiso 1 1 calc R
C29 C 1.3097(4) 0.7416(5) 0.0793(4) 0.0277(14) Uani 1 1 d .
H29 H 1.3558 0.6984 0.0609 0.033 Uiso 1 1 calc R
C30 C 1.2467(4) 0.6994(5) 0.1241(3) 0.0236(13) Uani 1 1 d .
H30 H 1.2499 0.6275 0.1372 0.028 Uiso 1 1 calc R
C31 C 1.0854(3) 0.5739(4) 0.2007(3) 0.0183(12) Uani 1 1 d .
C32 C 1.0721(4) 0.5120(4) 0.2638(4) 0.0277(14) Uani 1 1 d .
H32 H 1.0740 0.5423 0.3126 0.033 Uiso 1 1 calc R
C33 C 1.0560(4) 0.4061(5) 0.2546(4) 0.0308(15) Uani 1 1 d .
H33 H 1.0470 0.3638 0.2973 0.037 Uiso 1 1 calc R
C34 C 1.0530(4) 0.3622(5) 0.1839(4) 0.0315(15) Uani 1 1 d .
H34 H 1.0427 0.2894 0.1783 0.038 Uiso 1 1 calc R
C35 C 1.0644(4) 0.4217(5) 0.1218(4) 0.0310(15) Uani 1 1 d .
H35 H 1.0612 0.3907 0.0731 0.037 Uiso 1 1 calc R
C36 C 1.0810(4) 0.5290(5) 0.1299(4) 0.0268(14) Uani 1 1 d .
H36 H 1.0893 0.5707 0.0867 0.032 Uiso 1 1 calc R

loop_
_atom_site_aniso_label
_atom_site_aniso_U_11
_atom_site_aniso_U_22
_atom_site_aniso_U_33
_atom_site_aniso_U_23
_atom_site_aniso_U_13
_atom_site_aniso_U_12
Pt1 0.01165(11) 0.01454(11) 0.01443(11) -0.00010(8) 0.00013(8) 0.00126(8)
Sb1 0.01451(19) 0.01685(19) 0.01608(19) -0.00214(14) 0.00011(15) -0.00006(14)
Cl1 0.0228(8) 0.0195(7) 0.0709(13) -0.0070(8) 0.0021(8) -0.0040(6)
Cl2 0.0238(8) 0.0239(7) 0.0300(8) 0.0065(6) 0.0038(6) -0.0017(6)
Cl3 0.0188(7) 0.0234(7) 0.0155(7) -0.0005(5) -0.0012(5) -0.0006(5)
P1 0.0122(7) 0.0153(7) 0.0185(7) -0.0004(6) 0.0009(6) 0.0010(5)
P2 0.0120(7) 0.0160(7) 0.0163(7) 0.0001(5) -0.0006(6) 0.0020(5)
C1 0.017(3) 0.019(3) 0.027(3) -0.004(2) 0.006(2) -0.002(2)
C2 0.032(3) 0.019(3) 0.024(3) -0.004(2) 0.006(3) -0.003(3)
C3 0.029(3) 0.023(3) 0.031(4) -0.009(3) 0.019(3) -0.004(3)
C4 0.017(3) 0.015(3) 0.041(4) -0.006(3) 0.007(3) 0.000(2)
C5 0.021(3) 0.016(3) 0.029(3) 0.000(2) 0.008(3) -0.001(2)
C6 0.019(3) 0.015(3) 0.026(3) 0.000(2) 0.005(2) 0.001(2)
C7 0.018(3) 0.019(3) 0.019(3) 0.000(2) -0.003(2) -0.004(2)
C8 0.025(3) 0.030(3) 0.021(3) -0.001(3) -0.005(3) -0.005(3)
C9 0.022(3) 0.033(3) 0.022(3) 0.003(3) -0.010(3) -0.007(3)
C10 0.016(3) 0.026(3) 0.030(3) 0.010(3) -0.005(3) -0.001(2)
C11 0.018(3) 0.023(3) 0.025(3) -0.001(2) -0.002(2) -0.001(2)
C12 0.014(3) 0.016(3) 0.020(3) 0.003(2) -0.003(2) -0.004(2)
C13 0.017(3) 0.013(3) 0.022(3) 0.000(2) -0.005(2) -0.001(2)
C14 0.024(3) 0.017(3) 0.028(3) 0.001(2) 0.005(3) 0.000(2)
C15 0.033(4) 0.014(3) 0.036(4) 0.000(3) 0.001(3) 0.002(2)
C16 0.029(4) 0.022(3) 0.032(4) 0.004(3) -0.007(3) -0.009(3)
C17 0.023(3) 0.033(3) 0.028(3) 0.003(3) 0.005(3) -0.006(3)
C18 0.017(3) 0.022(3) 0.030(3) 0.003(3) 0.005(3) 0.003(2)
C19 0.011(3) 0.017(3) 0.024(3) -0.004(2) 0.003(2) -0.001(2)
C20 0.025(3) 0.027(3) 0.037(4) -0.005(3) -0.003(3) -0.004(3)
C21 0.022(3) 0.039(4) 0.048(5) -0.007(3) -0.011(3) 0.004(3)
C22 0.015(3) 0.042(4) 0.053(5) -0.020(3) -0.001(3) -0.004(3)
C23 0.028(4) 0.024(3) 0.050(4) -0.005(3) 0.010(3) -0.013(3)
C24 0.026(3) 0.022(3) 0.031(4) -0.001(3) 0.004(3) -0.002(3)
C25 0.015(3) 0.020(3) 0.019(3) -0.001(2) -0.004(2) 0.004(2)
C26 0.016(3) 0.021(3) 0.027(3) -0.001(2) 0.003(2) 0.003(2)
C27 0.021(3) 0.022(3) 0.032(4) 0.004(3) 0.003(3) -0.001(2)
C28 0.017(3) 0.034(3) 0.024(3) -0.001(3) 0.003(2) -0.004(3)
C29 0.018(3) 0.031(3) 0.034(4) -0.005(3) 0.004(3) 0.005(3)
C30 0.013(3) 0.024(3) 0.034(4) -0.004(3) 0.004(3) -0.003(2)
C31 0.011(3) 0.018(3) 0.026(3) -0.003(2) 0.000(2) 0.001(2)
C32 0.036(4) 0.021(3) 0.027(3) -0.006(3) 0.003(3) -0.004(3)
C33 0.034(4) 0.020(3) 0.038(4) 0.006(3) 0.000(3) -0.007(3)
C34 0.030(4) 0.017(3) 0.046(4) -0.003(3) -0.004(3) 0.000(3)
C35 0.028(3) 0.033(4) 0.032(4) -0.013(3) 0.002(3) -0.002(3)
C36 0.021(3) 0.029(3) 0.031(4) -0.003(3) 0.000(3) 0.007(3)

loop_
_atom_type_symbol
_atom_type_description
_atom_type_scat_dispersion_real
_atom_type_scat_dispersion_imag
_atom_type_scat_source
C C 0.0033 0.0016 'International Tables Vol C Tables 4.2.6.8 and 6.1.1.4'
H H 0.0000 0.0000 'International Tables Vol C Tables 4.2.6.8 and 6.1.1.4'
P P 0.1023 0.0942 'International Tables Vol C Tables 4.2.6.8 and 6.1.1.4'
Cl Cl 0.1484 0.1585 'International Tables Vol C Tables 4.2.6.8 and 6.1.1.4'
Sb Sb -0.5866 1.5461 'International Tables Vol C Tables 4.2.6.8 and 6.1.1.4'
Pt Pt -1.7033 8.3905 'International Tables Vol C Tables 4.2.6.8 and 6.1.1.4'

loop_
_geom_angle_atom_site_label_1
_geom_angle_atom_site_label_2
_geom_angle_atom_site_label_3
_geom_angle
P2 Pt1 P1 169.86(5)
P2 Pt1 Cl3 92.12(5)
P1 Pt1 Cl3 97.01(5)
P2 Pt1 Sb1 85.84(4)
P1 Pt1 Sb1 85.38(4)
Cl3 Pt1 Sb1 175.25(3)
C7 Sb1 C1 150.8(2)
C7 Sb1 Pt1 104.71(15)
C1 Sb1 Pt1 104.21(16)
C7 Sb1 Cl1 86.97(15)
C1 Sb1 Cl1 88.39(15)
Pt1 Sb1 Cl1 107.51(5)
C7 Sb1 Cl2 85.09(15)
C1 Sb1 Cl2 86.21(15)
Pt1 Sb1 Cl2 99.22(4)
Cl1 Sb1 Cl2 153.24(6)
C13 P1 C19 105.8(2)
C13 P1 C6 106.7(2)
C19 P1 C6 103.0(2)
C13 P1 Pt1 110.11(18)
C19 P1 Pt1 118.01(17)
C6 P1 Pt1 112.38(18)
C25 P2 C31 108.6(3)
C25 P2 C12 103.5(2)
C31 P2 C12 105.5(3)
C25 P2 Pt1 111.16(18)
C31 P2 Pt1 113.57(18)
C12 P2 Pt1 113.87(18)
C2 C1 C6 121.1(5)
C2 C1 Sb1 125.8(4)
C6 C1 Sb1 112.9(4)
C3 C2 C1 119.7(6)
C4 C3 C2 120.3(5)
C3 C4 C5 119.9(5)
C4 C5 C6 120.8(6)
C1 C6 C5 118.2(5)
C1 C6 P1 121.5(4)
C5 C6 P1 120.3(4)
C8 C7 C12 121.1(5)
C8 C7 Sb1 125.4(4)
C12 C7 Sb1 113.5(4)
C9 C8 C7 120.0(6)
C8 C9 C10 119.6(6)
C11 C10 C9 120.9(5)
C10 C11 C12 119.9(5)
C11 C12 C7 118.4(5)
C11 C12 P2 119.8(4)
C7 C12 P2 121.8(4)
C14 C13 C18 118.9(5)
C14 C13 P1 122.3(4)
C18 C13 P1 118.6(4)
C13 C14 C15 120.7(5)
C16 C15 C14 120.1(5)
C15 C16 C17 119.3(5)
C16 C17 C18 120.5(6)
C17 C18 C13 120.4(5)
C20 C19 C24 119.5(5)
C20 C19 P1 123.4(4)
C24 C19 P1 117.0(4)
C19 C20 C21 119.9(6)
C22 C21 C20 120.3(7)
C23 C22 C21 120.3(6)
C22 C23 C24 119.8(6)
C19 C24 C23 120.1(6)
C30 C25 C26 118.9(5)
C30 C25 P2 123.0(4)
C26 C25 P2 118.0(4)
C27 C26 C25 120.4(5)
C28 C27 C26 120.3(5)
C27 C28 C29 119.7(5)
C30 C29 C28 120.6(6)
C29 C30 C25 120.1(6)
C36 C31 C32 119.5(5)
C36 C31 P2 121.2(4)
C32 C31 P2 118.9(4)
C33 C32 C31 119.6(6)
C34 C33 C32 120.3(6)
C35 C34 C33 120.8(6)
C34 C35 C36 119.8(6)
C31 C36 C35 119.9(6)

loop_
_geom_bond_atom_site_label_1
_geom_bond_atom_site_label_2
_geom_bond_distance
Pt1 P2 2.2989(14)
Pt1 P1 2.3007(14)
Pt1 Cl3 2.3489(13)
Pt1 Sb1 2.4408(5)
Sb1 C7 2.115(6)
Sb1 C1 2.127(5)
Sb1 Cl1 2.4804(15)
Sb1 Cl2 2.5077(14)
P1 C13 1.809(5)
P1 C19 1.816(5)
P1 C6 1.843(6)
P2 C25 1.804(6)
P2 C31 1.810(5)
P2 C12 1.829(6)
C1 C2 1.391(8)
C1 C6 1.395(8)
C2 C3 1.386(8)
C3 C4 1.386(8)
C4 C5 1.387(8)
C5 C6 1.405(7)
C7 C8 1.379(8)
C7 C12 1.397(8)
C8 C9 1.365(8)
C9 C10 1.392(8)
C10 C11 1.373(8)
C11 C12 1.396(8)
C13 C14 1.379(7)
C13 C18 1.387(7)
C14 C15 1.398(8)
C15 C16 1.379(8)
C16 C17 1.384(8)
C17 C18 1.387(8)
C19 C20 1.378(8)
C19 C24 1.385(8)
C20 C21 1.382(8)
C21 C22 1.379(9)
C22 C23 1.362(9)
C23 C24 1.394(8)
C25 C30 1.388(7)
C25 C26 1.391(8)
C26 C27 1.379(8)
C27 C28 1.369(8)
C28 C29 1.385(8)
C29 C30 1.374(8)
C31 C36 1.382(8)
C31 C32 1.397(8)
C32 C33 1.385(8)
C33 C34 1.374(9)
C34 C35 1.361(9)
C35 C36 1.402(8)
